data_4301100
loop_
_publ_author_name
'Sylvie Choua'
'Jean-Pierre Djukic'
'J\'er\^ome Dall\'ery'
'Andr\'e Bieber'
'Richard Welter'
'Jean-Paul Gisselbrecht'
'Philippe Turek'
'Louis Ricard'

_publ_contact_author_address
;Institut de Chimie de Strasbourg 
CNRS
Universite Louis Pasteur
4 rue Blaise Pascal 
67000 Strasbourg 
France
;
_publ_contact_author_email choua@chimie.u-strasbg.fr
_publ_contact_author_name 'Sylvie CHOUA'
_publ_section_title
;
Stable and Highly Persistent Quinoxaline-Centered Metalloorganic Radical
Anions: Preparation, Structural, Spectroscopic, and Computational
Investigations
;
_journal_name_full 'Inorganic Chemistry'
_journal_page_first 149
_journal_page_last 163
_journal_paper_doi 10.1021/ic801434h
_journal_volume 48
_journal_year 2009
_chemical_formula_moiety C70H68KN4O12Re2
_chemical_formula_sum 'C70 H68 K N4 O12 Re2'
_chemical_formula_weight 1568.78
_chemical_name_systematic
; 
 ? 
;
_space_group_IT_number 2
_symmetry_cell_setting triclinic
_symmetry_space_group_name_Hall '-P 1'
_symmetry_space_group_name_H-M 'P -1'
_atom_sites_solution_hydrogens geom
_atom_sites_solution_primary direct
_atom_sites_solution_secondary difmap
_audit_creation_method SHELXL-97
_cell_angle_alpha 65.784(1)
_cell_angle_beta 80.100(1)
_cell_angle_gamma 89.374(1)
_cell_formula_units_Z 2
_cell_length_a 9.975(1)
_cell_length_b 17.635(1)
_cell_length_c 20.347(1)
_cell_measurement_reflns_used 5457
_cell_measurement_temperature 150.0(1)
_cell_measurement_theta_max 27.485
_cell_measurement_theta_min 0.998
_cell_volume 3208.6(4)
_computing_structure_refinement 'SHELXL-97 (Sheldrick, 1997)'
_computing_structure_solution 'SHELXS-97 (Sheldrick, 1990)'
_diffrn_ambient_temperature 150.0(1)
_diffrn_measured_fraction_theta_full 0.956
_diffrn_measured_fraction_theta_max 0.956
_diffrn_measurement_device_type KappaCCD
_diffrn_measurement_method 'phi and omega scans'
_diffrn_radiation_monochromator graphite
_diffrn_radiation_source 'fine-focus sealed tube'
_diffrn_radiation_type MoK\a
_diffrn_radiation_wavelength 0.71069
_diffrn_reflns_av_R_equivalents 0.0424
_diffrn_reflns_av_sigmaI/netI 0.0622
_diffrn_reflns_limit_h_max 7
_diffrn_reflns_limit_h_min -12
_diffrn_reflns_limit_k_max 22
_diffrn_reflns_limit_k_min -22
_diffrn_reflns_limit_l_max 19
_diffrn_reflns_limit_l_min -26
_diffrn_reflns_number 22686
_diffrn_reflns_theta_full 27.48
_diffrn_reflns_theta_max 27.48
_diffrn_reflns_theta_min 3.09
_exptl_absorpt_coefficient_mu 3.900
_exptl_absorpt_correction_T_max 0.8289
_exptl_absorpt_correction_T_min 0.4808
_exptl_absorpt_correction_type multi-scan
_exptl_crystal_colour darkred
_exptl_crystal_density_diffrn 1.624
_exptl_crystal_density_method 'not measured'
_exptl_crystal_description plate
_exptl_crystal_F_000 1562
_exptl_crystal_size_max 0.22
_exptl_crystal_size_mid 0.19
_exptl_crystal_size_min 0.05
_refine_diff_density_max 2.200
_refine_diff_density_min -2.424
_refine_diff_density_rms 0.149
_refine_ls_extinction_coef 0.00098(17)
_refine_ls_extinction_expression Fc^*^=kFc[1+0.001xFc^2^\l^3^/sin(2\q)]^-1/4^
_refine_ls_extinction_method SHELXL
_refine_ls_goodness_of_fit_ref 1.043
_refine_ls_hydrogen_treatment constr
_refine_ls_matrix_type full
_refine_ls_number_parameters 803
_refine_ls_number_reflns 14052
_refine_ls_number_restraints 0
_refine_ls_restrained_S_all 1.043
_refine_ls_R_factor_all 0.0649
_refine_ls_R_factor_gt 0.0431
_refine_ls_shift/su_max 0.001
_refine_ls_shift/su_mean 0.000
_refine_ls_structure_factor_coef Fsqd
_refine_ls_weighting_details 'calc w=1/[\s^2^(Fo^2^)+(0.0652P)^2^+0.0000P] where P=(Fo^2^+2Fc^2^)/3'
_refine_ls_weighting_scheme calc
_refine_ls_wR_factor_gt 0.1083
_refine_ls_wR_factor_ref 0.1193
_reflns_number_gt 10464
_reflns_number_total 14052
_reflns_threshold_expression >2sigma(I)
_cod_data_source_file ic801434h_si_001_6.cif
_cod_data_source_block '[K(222)][3c]'
_cod_depositor_comments
;
The following automatic conversions were performed:
'_symmetry_cell_setting' value 'Triclinic' changed to 'triclinic'
according to '/home/saulius/struct/CIF-dictionaries/cif_core.dic'
dictionary named 'cif_core.dic' version 2.4.1 from 2010-06-29.

Automatic conversion script
Id: cif_fix_enum 1527 2010-12-29 10:47:43Z saulius 
;
_cod_database_code 4301100

loop_
_symmetry_equiv_pos_as_xyz
'x, y, z'
'-x, -y, -z'

loop_
_atom_site_label
_atom_site_type_symbol
_atom_site_fract_x
_atom_site_fract_y
_atom_site_fract_z
_atom_site_U_iso_or_equiv
_atom_site_adp_type
_atom_site_occupancy
_atom_site_symmetry_multiplicity
_atom_site_calc_flag
_atom_site_refinement_flags
_atom_site_disorder_assembly
_atom_site_disorder_group
Re1 Re 0.506694(19) -0.182163(13) 0.312872(12) 0.02844(8) Uani 1 1 d . . .
Re2 Re 0.518088(19) 0.243719(13) 0.217668(13) 0.02918(8) Uani 1 1 d . . .
K1 K 0.91269(11) -0.37450(7) 0.21984(7) 0.0330(3) Uani 1 1 d . . .
O1 O 0.7604(4) -0.2627(3) 0.2719(2) 0.0398(10) Uani 1 1 d . . .
O2 O 0.4178(4) -0.1683(3) 0.1697(3) 0.0508(12) Uani 1 1 d . . .
O3 O 0.3729(4) -0.3604(3) 0.3959(3) 0.0512(12) Uani 1 1 d . . .
O4 O 0.7281(4) 0.3556(3) 0.0858(3) 0.0516(12) Uani 1 1 d . . .
O5 O 0.4137(4) 0.4108(3) 0.2123(3) 0.0490(12) Uani 1 1 d . . .
O6 O 0.7054(5) 0.2418(3) 0.3252(3) 0.0559(13) Uani 1 1 d . . .
O7 O 1.0792(4) -0.2687(2) 0.2519(2) 0.0390(9) Uani 1 1 d . . .
O8 O 0.9283(4) -0.4090(3) 0.3687(2) 0.0422(10) Uani 1 1 d . . .
O9 O 1.0259(4) -0.5308(2) 0.2313(2) 0.0424(10) Uani 1 1 d . . .
O10 O 1.1252(4) -0.3802(2) 0.1086(2) 0.0424(10) Uani 1 1 d . . .
O11 O 0.7504(4) -0.2687(3) 0.1229(2) 0.0398(10) Uani 1 1 d . . .
O12 O 0.6404(4) -0.4270(3) 0.2278(2) 0.0413(10) Uani 1 1 d . . .
N1 N 0.5587(4) -0.0507(3) 0.2631(3) 0.0292(10) Uani 1 1 d . . .
N2 N 0.5652(4) 0.1197(3) 0.2300(3) 0.0283(10) Uani 1 1 d . . .
N35 N 1.0430(4) -0.2159(3) 0.0978(3) 0.0373(11) Uani 1 1 d . . .
N70 N 0.7850(4) -0.5384(3) 0.3429(3) 0.0372(11) Uani 1 1 d . . .
C1 C 0.6646(5) -0.2301(3) 0.2849(3) 0.0316(12) Uani 1 1 d . . .
C2 C 0.4437(6) -0.1735(4) 0.2245(4) 0.0357(13) Uani 1 1 d . . .
C3 C 0.4258(6) -0.2938(4) 0.3655(4) 0.0383(14) Uani 1 1 d . . .
C4 C 0.5622(5) -0.1657(3) 0.4106(3) 0.0291(12) Uani 1 1 d . . .
C5 C 0.6027(5) -0.2395(3) 0.4749(3) 0.0323(12) Uani 1 1 d . . .
C6 C 0.5979(6) -0.2345(4) 0.5416(3) 0.0418(15) Uani 1 1 d . . .
H6 H 0.5592 -0.1882 0.5483 0.050 Uiso 1 1 calc R . .
C7 C 0.6483(6) -0.2953(4) 0.5982(4) 0.0475(16) Uani 1 1 d . . .
H7 H 0.6424 -0.2904 0.6434 0.057 Uiso 1 1 calc R . .
C8 C 0.7065(6) -0.3627(4) 0.5906(4) 0.0468(17) Uani 1 1 d . . .
H8 H 0.7429 -0.4038 0.6294 0.056 Uiso 1 1 calc R . .
C9 C 0.7106(7) -0.3689(5) 0.5259(4) 0.057(2) Uani 1 1 d . . .
H9 H 0.7486 -0.4159 0.5200 0.069 Uiso 1 1 calc R . .
C10 C 0.6604(7) -0.3084(4) 0.4681(4) 0.0501(17) Uani 1 1 d . . .
H10 H 0.6658 -0.3143 0.4234 0.060 Uiso 1 1 calc R . .
C11 C 0.6538(5) -0.0903(4) 0.3951(3) 0.0332(12) Uani 1 1 d . . .
C12 C 0.6117(6) -0.0323(4) 0.4229(4) 0.0412(14) Uani 1 1 d . . .
H12 H 0.5224 -0.0391 0.4508 0.049 Uiso 1 1 calc R . .
C13 C 0.6978(7) 0.0357(4) 0.4106(4) 0.0504(18) Uani 1 1 d . . .
H13 H 0.6665 0.0749 0.4298 0.060 Uiso 1 1 calc R . .
C14 C 0.8275(7) 0.0464(4) 0.3711(4) 0.059(2) Uani 1 1 d . . .
H14 H 0.8861 0.0929 0.3624 0.071 Uiso 1 1 calc R . .
C15 C 0.8716(6) -0.0111(4) 0.3441(4) 0.0517(18) Uani 1 1 d . . .
H15 H 0.9614 -0.0036 0.3165 0.062 Uiso 1 1 calc R . .
C16 C 0.7876(5) -0.0806(4) 0.3561(4) 0.0417(15) Uani 1 1 d . . .
H16 H 0.8208 -0.1205 0.3381 0.050 Uiso 1 1 calc R . .
C17 C 0.4134(5) -0.1522(3) 0.4138(3) 0.0284(11) Uani 1 1 d . . .
C18 C 0.3121(5) -0.2111(4) 0.4709(3) 0.0358(13) Uani 1 1 d . . .
H18 H 0.3410 -0.2569 0.5094 0.043 Uiso 1 1 calc R . .
C19 C 0.1757(5) -0.2028(4) 0.4710(3) 0.0377(13) Uani 1 1 d . . .
H19 H 0.1119 -0.2419 0.5104 0.045 Uiso 1 1 calc R . .
C20 C 0.1277(5) -0.1376(4) 0.4144(3) 0.0383(14) Uani 1 1 d . . .
H20 H 0.0326 -0.1328 0.4148 0.046 Uiso 1 1 calc R . .
C21 C 0.2205(5) -0.0810(3) 0.3585(3) 0.0346(13) Uani 1 1 d . . .
H21 H 0.1880 -0.0367 0.3204 0.042 Uiso 1 1 calc R . .
C22 C 0.3637(5) -0.0858(3) 0.3553(3) 0.0303(12) Uani 1 1 d . . .
C23 C 0.4590(5) -0.0173(3) 0.2967(3) 0.0278(11) Uani 1 1 d . . .
C24 C 0.6670(5) 0.0014(3) 0.2150(3) 0.0301(12) Uani 1 1 d . . .
C25 C 0.6763(5) 0.0872(3) 0.2024(3) 0.0303(12) Uani 1 1 d . . .
C26 C 0.7986(5) 0.1348(4) 0.1634(3) 0.0333(12) Uani 1 1 d . . .
H26 H 0.8081 0.1911 0.1569 0.040 Uiso 1 1 calc R . .
C27 C 0.9060(6) 0.1006(4) 0.1342(4) 0.0420(15) Uani 1 1 d . . .
H27 H 0.9894 0.1331 0.1098 0.050 Uiso 1 1 calc R . .
C28 C 0.8935(5) 0.0208(4) 0.1399(4) 0.0417(15) Uani 1 1 d . . .
H28 H 0.9651 -0.0004 0.1165 0.050 Uiso 1 1 calc R . .
C29 C 0.7747(5) -0.0292(4) 0.1806(3) 0.0358(13) Uani 1 1 d . . .
H29 H 0.7666 -0.0848 0.1851 0.043 Uiso 1 1 calc R . .
C30 C 0.6501(6) 0.3107(4) 0.1373(4) 0.0426(16) Uani 1 1 d . . .
C31 C 0.4510(5) 0.3475(4) 0.2145(3) 0.0343(13) Uani 1 1 d . . .
C32 C 0.6362(6) 0.2415(4) 0.2855(4) 0.0414(15) Uani 1 1 d . . .
C33 C 0.3495(5) 0.2168(3) 0.1676(3) 0.0271(11) Uani 1 1 d . . .
C34 C 0.3722(5) 0.1548(3) 0.1337(3) 0.0283(11) Uani 1 1 d . . .
C35 C 0.2782(5) 0.0869(3) 0.1556(3) 0.0325(12) Uani 1 1 d . . .
H35 H 0.2027 0.0789 0.1938 0.039 Uiso 1 1 calc R . .
C36 C 0.2915(6) 0.0308(4) 0.1234(4) 0.0409(14) Uani 1 1 d . . .
H36 H 0.2259 -0.0149 0.1398 0.049 Uiso 1 1 calc R . .
C37 C 0.4005(6) 0.0413(4) 0.0671(4) 0.0437(15) Uani 1 1 d . . .
H37 H 0.4105 0.0038 0.0441 0.052 Uiso 1 1 calc R . .
C38 C 0.4950(6) 0.1089(4) 0.0454(4) 0.0423(15) Uani 1 1 d . . .
H38 H 0.5713 0.1166 0.0076 0.051 Uiso 1 1 calc R . .
C39 C 0.4804(5) 0.1639(4) 0.0771(3) 0.0365(13) Uani 1 1 d . . .
H39 H 0.5457 0.2097 0.0602 0.044 Uiso 1 1 calc R . .
C40 C 0.2803(5) 0.2895(3) 0.1157(3) 0.0300(12) Uani 1 1 d . . .
C41 C 0.3532(6) 0.3618(4) 0.0649(3) 0.0362(13) Uani 1 1 d . . .
H41 H 0.4474 0.3691 0.0650 0.043 Uiso 1 1 calc R . .
C42 C 0.2922(7) 0.4243(4) 0.0135(4) 0.0463(16) Uani 1 1 d . . .
H42 H 0.3448 0.4735 -0.0208 0.056 Uiso 1 1 calc R . .
C43 C 0.1547(7) 0.4149(4) 0.0124(4) 0.0503(17) Uani 1 1 d . . .
H43 H 0.1125 0.4572 -0.0226 0.060 Uiso 1 1 calc R . .
C44 C 0.0809(6) 0.3435(4) 0.0627(4) 0.0456(16) Uani 1 1 d . . .
H44 H -0.0136 0.3373 0.0628 0.055 Uiso 1 1 calc R . .
C45 C 0.1414(5) 0.2795(4) 0.1141(4) 0.0378(14) Uani 1 1 d . . .
H45 H 0.0890 0.2298 0.1475 0.045 Uiso 1 1 calc R . .
C46 C 0.2912(5) 0.1818(3) 0.2475(3) 0.0276(11) Uani 1 1 d . . .
C47 C 0.1841(5) 0.2196(3) 0.2779(3) 0.0321(12) Uani 1 1 d . . .
H47 H 0.1467 0.2671 0.2453 0.039 Uiso 1 1 calc R . .
C48 C 0.1336(5) 0.1910(4) 0.3510(3) 0.0366(13) Uani 1 1 d . . .
H48 H 0.0619 0.2181 0.3679 0.044 Uiso 1 1 calc R . .
C49 C 0.1861(6) 0.1220(4) 0.4012(4) 0.0386(13) Uani 1 1 d . . .
H49 H 0.1492 0.1015 0.4521 0.046 Uiso 1 1 calc R . .
C50 C 0.2915(5) 0.0842(4) 0.3765(3) 0.0355(13) Uani 1 1 d . . .
H50 H 0.3274 0.0377 0.4110 0.043 Uiso 1 1 calc R . .
C51 C 0.3478(5) 0.1122(3) 0.3016(3) 0.0315(12) Uani 1 1 d . . .
C52 C 0.4578(5) 0.0665(3) 0.2767(3) 0.0297(12) Uani 1 1 d . . .
C53 C 1.1292(6) -0.1726(4) 0.1254(4) 0.0405(14) Uani 1 1 d . . .
H53A H 1.1378 -0.1124 0.0929 0.049 Uiso 1 1 calc R . .
H53B H 1.2216 -0.1936 0.1230 0.049 Uiso 1 1 calc R . .
C54 C 1.0751(6) -0.1838(4) 0.2033(3) 0.0400(14) Uani 1 1 d . . .
H54A H 1.1314 -0.1481 0.2165 0.048 Uiso 1 1 calc R . .
H54B H 0.9802 -0.1669 0.2075 0.048 Uiso 1 1 calc R . .
C55 C 1.0563(6) -0.2786(4) 0.3261(4) 0.0419(15) Uani 1 1 d . . .
H55A H 0.9705 -0.2538 0.3371 0.050 Uiso 1 1 calc R . .
H55B H 1.1321 -0.2497 0.3343 0.050 Uiso 1 1 calc R . .
C56 C 1.0473(6) -0.3699(4) 0.3754(4) 0.0470(16) Uani 1 1 d . . .
H56A H 1.1298 -0.3956 0.3615 0.056 Uiso 1 1 calc R . .
H56B H 1.0420 -0.3778 0.4269 0.056 Uiso 1 1 calc R . .
C57 C 0.9033(6) -0.4935(4) 0.4207(4) 0.0417(14) Uani 1 1 d . . .
H57A H 0.8932 -0.4964 0.4710 0.050 Uiso 1 1 calc R . .
H57B H 0.9815 -0.5259 0.4130 0.050 Uiso 1 1 calc R . .
C58 C 0.7768(6) -0.5301(4) 0.4125(4) 0.0425(14) Uani 1 1 d . . .
H58A H 0.7542 -0.5859 0.4533 0.051 Uiso 1 1 calc R . .
H58B H 0.7010 -0.4948 0.4170 0.051 Uiso 1 1 calc R . .
C59 C 0.8701(6) -0.6071(4) 0.3427(4) 0.0409(14) Uani 1 1 d . . .
H59A H 0.8148 -0.6606 0.3704 0.049 Uiso 1 1 calc R . .
H59B H 0.9468 -0.6081 0.3680 0.049 Uiso 1 1 calc R . .
C60 C 0.9262(6) -0.5992(4) 0.2666(4) 0.0424(15) Uani 1 1 d . . .
H60A H 0.9681 -0.6512 0.2690 0.051 Uiso 1 1 calc R . .
H60B H 0.8516 -0.5901 0.2383 0.051 Uiso 1 1 calc R . .
C61 C 1.0966(6) -0.5276(4) 0.1631(4) 0.0419(14) Uani 1 1 d . . .
H61A H 1.0311 -0.5231 0.1305 0.050 Uiso 1 1 calc R . .
H61B H 1.1448 -0.5792 0.1712 0.050 Uiso 1 1 calc R . .
C62 C 1.1976(6) -0.4531(4) 0.1283(4) 0.0484(17) Uani 1 1 d . . .
H62A H 1.2563 -0.4543 0.1632 0.058 Uiso 1 1 calc R . .
H62B H 1.2564 -0.4540 0.0842 0.058 Uiso 1 1 calc R . .
C63 C 1.2137(6) -0.3076(4) 0.0696(4) 0.0444(15) Uani 1 1 d . . .
H63A H 1.2765 -0.3132 0.0288 0.053 Uiso 1 1 calc R . .
H63B H 1.2688 -0.2994 0.1026 0.053 Uiso 1 1 calc R . .
C64 C 1.1279(6) -0.2337(4) 0.0399(3) 0.0398(14) Uani 1 1 d . . .
H64A H 1.1890 -0.1838 0.0071 0.048 Uiso 1 1 calc R . .
H64B H 1.0682 -0.2448 0.0103 0.048 Uiso 1 1 calc R . .
C65 C 0.9333(6) -0.1630(4) 0.0689(4) 0.0430(15) Uani 1 1 d . . .
H65A H 0.9733 -0.1158 0.0224 0.052 Uiso 1 1 calc R . .
H65B H 0.8936 -0.1397 0.1041 0.052 Uiso 1 1 calc R . .
C66 C 0.8212(6) -0.2072(4) 0.0552(4) 0.0461(16) Uani 1 1 d . . .
H66A H 0.7570 -0.1666 0.0306 0.055 Uiso 1 1 calc R . .
H66B H 0.8600 -0.2341 0.0226 0.055 Uiso 1 1 calc R . .
C67 C 0.6369(6) -0.3090(4) 0.1151(4) 0.0489(17) Uani 1 1 d . . .
H67A H 0.6678 -0.3437 0.0881 0.059 Uiso 1 1 calc R . .
H67B H 0.5778 -0.2672 0.0869 0.059 Uiso 1 1 calc R . .
C68 C 0.5587(6) -0.3629(4) 0.1900(4) 0.0466(16) Uani 1 1 d . . .
H68A H 0.5328 -0.3286 0.2178 0.056 Uiso 1 1 calc R . .
H68B H 0.4741 -0.3879 0.1855 0.056 Uiso 1 1 calc R . .
C69 C 0.5737(6) -0.4770(4) 0.3003(4) 0.0468(16) Uani 1 1 d . . .
H69A H 0.4790 -0.4929 0.3001 0.056 Uiso 1 1 calc R . .
H69B H 0.5703 -0.4451 0.3308 0.056 Uiso 1 1 calc R . .
C70 C 0.6500(6) -0.5543(4) 0.3322(4) 0.0449(16) Uani 1 1 d . . .
H70A H 0.5957 -0.5923 0.3800 0.054 Uiso 1 1 calc R . .
H70B H 0.6584 -0.5832 0.2992 0.054 Uiso 1 1 calc R . .

loop_
_atom_site_aniso_label
_atom_site_aniso_U_11
_atom_site_aniso_U_22
_atom_site_aniso_U_33
_atom_site_aniso_U_23
_atom_site_aniso_U_13
_atom_site_aniso_U_12
Re1 0.02632(12) 0.02493(13) 0.03470(15) -0.01333(10) -0.00496(9) 0.00525(8)
Re2 0.02629(12) 0.02481(13) 0.03876(15) -0.01512(11) -0.00710(9) 0.00487(8)
K1 0.0313(6) 0.0302(6) 0.0390(7) -0.0158(6) -0.0064(5) 0.0052(5)
O1 0.036(2) 0.042(2) 0.045(3) -0.022(2) -0.0066(18) 0.0151(18)
O2 0.059(3) 0.053(3) 0.052(3) -0.028(3) -0.026(2) 0.014(2)
O3 0.055(3) 0.032(3) 0.059(3) -0.015(2) 0.000(2) -0.003(2)
O4 0.041(2) 0.036(3) 0.056(3) -0.002(2) 0.006(2) -0.0004(19)
O5 0.057(3) 0.032(2) 0.067(3) -0.028(2) -0.017(2) 0.017(2)
O6 0.063(3) 0.044(3) 0.077(4) -0.031(3) -0.042(3) 0.011(2)
O7 0.046(2) 0.033(2) 0.041(3) -0.019(2) -0.0086(19) 0.0058(17)
O8 0.049(2) 0.034(2) 0.043(3) -0.013(2) -0.015(2) 0.0027(18)
O9 0.041(2) 0.036(2) 0.049(3) -0.020(2) 0.0014(19) 0.0000(17)
O10 0.039(2) 0.033(2) 0.054(3) -0.019(2) -0.0010(19) 0.0054(17)
O11 0.039(2) 0.042(2) 0.036(3) -0.012(2) -0.0097(18) 0.0017(18)
O12 0.034(2) 0.036(2) 0.052(3) -0.014(2) -0.0097(19) 0.0050(17)
N1 0.025(2) 0.030(2) 0.035(3) -0.017(2) -0.0041(19) 0.0078(18)
N2 0.025(2) 0.025(2) 0.036(3) -0.013(2) -0.0075(19) 0.0042(17)
N35 0.037(2) 0.036(3) 0.041(3) -0.019(2) -0.006(2) 0.006(2)
N70 0.031(2) 0.032(3) 0.049(3) -0.017(3) -0.006(2) 0.0054(19)
C1 0.036(3) 0.024(3) 0.031(3) -0.007(2) -0.007(2) 0.001(2)
C2 0.037(3) 0.029(3) 0.040(4) -0.012(3) -0.009(3) 0.012(2)
C3 0.043(3) 0.036(3) 0.043(4) -0.024(3) -0.006(3) 0.011(3)
C4 0.032(3) 0.027(3) 0.033(3) -0.015(3) -0.010(2) 0.007(2)
C5 0.024(2) 0.028(3) 0.042(4) -0.013(3) -0.005(2) 0.003(2)
C6 0.052(4) 0.040(4) 0.037(4) -0.018(3) -0.013(3) 0.009(3)
C7 0.052(4) 0.045(4) 0.042(4) -0.012(3) -0.013(3) -0.006(3)
C8 0.030(3) 0.057(4) 0.041(4) -0.006(3) -0.010(3) 0.008(3)
C9 0.068(4) 0.050(4) 0.049(5) -0.016(4) -0.012(4) 0.038(4)
C10 0.067(4) 0.048(4) 0.041(4) -0.021(3) -0.017(3) 0.029(3)
C11 0.032(3) 0.033(3) 0.031(3) -0.009(3) -0.009(2) 0.006(2)
C12 0.041(3) 0.038(3) 0.048(4) -0.018(3) -0.016(3) 0.009(3)
C13 0.059(4) 0.032(3) 0.064(5) -0.016(3) -0.033(4) 0.004(3)
C14 0.053(4) 0.041(4) 0.073(6) -0.008(4) -0.030(4) -0.008(3)
C15 0.027(3) 0.053(4) 0.059(5) -0.006(4) -0.013(3) 0.000(3)
C16 0.028(3) 0.041(4) 0.047(4) -0.007(3) -0.012(3) 0.006(2)
C17 0.027(2) 0.027(3) 0.034(3) -0.017(3) -0.002(2) 0.005(2)
C18 0.031(3) 0.031(3) 0.044(4) -0.014(3) -0.005(2) 0.005(2)
C19 0.035(3) 0.029(3) 0.040(4) -0.010(3) 0.003(2) 0.002(2)
C20 0.025(3) 0.037(3) 0.046(4) -0.011(3) -0.002(2) 0.003(2)
C21 0.031(3) 0.029(3) 0.042(4) -0.013(3) -0.006(2) 0.007(2)
C22 0.027(3) 0.025(3) 0.037(3) -0.013(3) -0.001(2) 0.004(2)
C23 0.023(2) 0.031(3) 0.029(3) -0.013(2) -0.005(2) 0.005(2)
C24 0.029(3) 0.027(3) 0.034(3) -0.013(3) -0.006(2) 0.004(2)
C25 0.028(3) 0.030(3) 0.033(3) -0.014(3) -0.007(2) 0.009(2)
C26 0.028(3) 0.029(3) 0.039(4) -0.011(3) -0.002(2) 0.003(2)
C27 0.031(3) 0.040(3) 0.052(4) -0.016(3) -0.006(3) 0.007(2)
C28 0.031(3) 0.042(4) 0.048(4) -0.019(3) 0.003(3) 0.012(2)
C29 0.035(3) 0.026(3) 0.043(4) -0.014(3) 0.000(2) 0.008(2)
C30 0.040(3) 0.032(3) 0.065(5) -0.025(3) -0.020(3) 0.016(3)
C31 0.038(3) 0.029(3) 0.035(3) -0.013(3) -0.006(2) 0.000(2)
C32 0.041(3) 0.029(3) 0.058(5) -0.019(3) -0.015(3) 0.009(2)
C33 0.025(2) 0.026(3) 0.034(3) -0.015(2) -0.008(2) 0.005(2)
C34 0.030(3) 0.018(2) 0.036(3) -0.010(2) -0.007(2) 0.008(2)
C35 0.029(3) 0.031(3) 0.036(3) -0.013(3) -0.002(2) 0.002(2)
C36 0.048(3) 0.031(3) 0.047(4) -0.020(3) -0.006(3) -0.003(3)
C37 0.047(3) 0.040(4) 0.053(4) -0.029(3) -0.007(3) 0.005(3)
C38 0.034(3) 0.048(4) 0.048(4) -0.027(3) 0.002(3) 0.013(3)
C39 0.030(3) 0.042(3) 0.036(4) -0.016(3) -0.002(2) 0.001(2)
C40 0.035(3) 0.028(3) 0.032(3) -0.015(3) -0.009(2) 0.011(2)
C41 0.041(3) 0.032(3) 0.035(4) -0.013(3) -0.010(3) 0.009(2)
C42 0.063(4) 0.034(3) 0.037(4) -0.011(3) -0.010(3) 0.015(3)
C43 0.062(4) 0.048(4) 0.048(4) -0.023(4) -0.022(3) 0.030(3)
C44 0.044(3) 0.054(4) 0.054(5) -0.033(4) -0.021(3) 0.023(3)
C45 0.035(3) 0.037(3) 0.050(4) -0.026(3) -0.010(3) 0.012(2)
C46 0.025(2) 0.023(3) 0.038(3) -0.015(2) -0.005(2) 0.0022(19)
C47 0.028(3) 0.028(3) 0.043(4) -0.017(3) -0.007(2) 0.008(2)
C48 0.032(3) 0.040(3) 0.040(4) -0.022(3) -0.001(2) 0.007(2)
C49 0.040(3) 0.040(3) 0.038(4) -0.020(3) -0.003(3) 0.003(2)
C50 0.034(3) 0.032(3) 0.038(4) -0.014(3) -0.003(2) 0.007(2)
C51 0.027(3) 0.032(3) 0.041(4) -0.020(3) -0.007(2) 0.005(2)
C52 0.025(2) 0.034(3) 0.032(3) -0.015(3) -0.007(2) 0.004(2)
C53 0.040(3) 0.033(3) 0.050(4) -0.021(3) -0.004(3) -0.006(2)
C54 0.043(3) 0.034(3) 0.043(4) -0.016(3) -0.005(3) -0.004(2)
C55 0.048(3) 0.037(3) 0.049(4) -0.024(3) -0.016(3) 0.002(3)
C56 0.050(4) 0.043(4) 0.047(4) -0.013(3) -0.020(3) 0.002(3)
C57 0.053(4) 0.034(3) 0.034(4) -0.010(3) -0.009(3) 0.006(3)
C58 0.046(3) 0.034(3) 0.042(4) -0.014(3) 0.004(3) 0.003(3)
C59 0.044(3) 0.030(3) 0.044(4) -0.011(3) -0.007(3) 0.005(2)
C60 0.041(3) 0.029(3) 0.056(4) -0.019(3) -0.003(3) 0.001(2)
C61 0.046(3) 0.033(3) 0.047(4) -0.021(3) 0.000(3) 0.008(3)
C62 0.040(3) 0.036(4) 0.065(5) -0.023(4) 0.005(3) 0.011(3)
C63 0.040(3) 0.037(3) 0.049(4) -0.014(3) 0.002(3) 0.004(3)
C64 0.041(3) 0.035(3) 0.041(4) -0.015(3) 0.000(3) 0.004(2)
C65 0.043(3) 0.036(3) 0.043(4) -0.010(3) -0.004(3) 0.011(3)
C66 0.046(3) 0.043(4) 0.044(4) -0.012(3) -0.011(3) 0.010(3)
C67 0.040(3) 0.049(4) 0.056(5) -0.018(4) -0.015(3) -0.002(3)
C68 0.036(3) 0.048(4) 0.057(5) -0.020(4) -0.016(3) 0.007(3)
C69 0.037(3) 0.043(4) 0.056(5) -0.018(4) -0.004(3) 0.003(3)
C70 0.044(3) 0.030(3) 0.058(5) -0.017(3) -0.005(3) 0.002(3)

loop_
_atom_type_symbol
_atom_type_description
_atom_type_scat_dispersion_real
_atom_type_scat_dispersion_imag
_atom_type_scat_source
C C 0.0033 0.0016 'International Tables Vol C Tables 4.2.6.8 and 6.1.1.4'
H H 0.0000 0.0000 'International Tables Vol C Tables 4.2.6.8 and 6.1.1.4'
N N 0.0061 0.0033 'International Tables Vol C Tables 4.2.6.8 and 6.1.1.4'
O O 0.0106 0.0060 'International Tables Vol C Tables 4.2.6.8 and 6.1.1.4'
K K 0.2009 0.2494 'International Tables Vol C Tables 4.2.6.8 and 6.1.1.4'
Re Re -1.0185 7.2310 'International Tables Vol C Tables 4.2.6.8 and 6.1.1.4'

loop_
_geom_angle_atom_site_label_1
_geom_angle_atom_site_label_2
_geom_angle_atom_site_label_3
_geom_angle
_geom_angle_site_symmetry_1
_geom_angle_site_symmetry_3
_geom_angle_publ_flag
C1 Re1 C3 86.6(2) . . ?
C1 Re1 C2 88.9(2) . . ?
C3 Re1 C2 90.8(3) . . ?
C1 Re1 N1 105.0(2) . . ?
C3 Re1 N1 168.41(19) . . ?
C2 Re1 N1 89.9(2) . . ?
C1 Re1 C4 100.4(2) . . ?
C3 Re1 C4 97.3(2) . . ?
C2 Re1 C4 168.0(2) . . ?
N1 Re1 C4 80.39(18) . . ?
C1 Re1 C17 136.7(2) . . ?
C3 Re1 C17 89.5(2) . . ?
C2 Re1 C17 134.39(19) . . ?
N1 Re1 C17 81.78(18) . . ?
C4 Re1 C17 37.50(16) . . ?
C1 Re1 C22 158.7(2) . . ?
C3 Re1 C22 109.1(2) . . ?
C2 Re1 C22 104.81(19) . . ?
N1 Re1 C22 59.61(17) . . ?
C4 Re1 C22 64.20(17) . . ?
C17 Re1 C22 34.07(17) . . ?
C30 Re2 C31 84.9(2) . . ?
C30 Re2 C32 90.9(3) . . ?
C31 Re2 C32 90.9(2) . . ?
C30 Re2 N2 102.7(2) . . ?
C31 Re2 N2 171.9(2) . . ?
C32 Re2 N2 91.68(19) . . ?
C30 Re2 C33 104.7(2) . . ?
C31 Re2 C33 94.2(2) . . ?
C32 Re2 C33 163.9(2) . . ?
N2 Re2 C33 81.26(16) . . ?
C30 Re2 C46 141.5(2) . . ?
C31 Re2 C46 91.5(2) . . ?
C32 Re2 C46 127.5(2) . . ?
N2 Re2 C46 80.86(16) . . ?
C33 Re2 C46 37.26(19) . . ?
O11 K1 O12 59.60(12) . . ?
O11 K1 O7 106.21(12) . . ?
O12 K1 O7 144.66(12) . . ?
O11 K1 O10 96.02(12) . . ?
O12 K1 O10 120.28(13) . . ?
O7 K1 O10 91.90(12) . . ?
O11 K1 O8 132.06(12) . . ?
O12 K1 O8 103.90(13) . . ?
O7 K1 O8 59.59(12) . . ?
O10 K1 O8 127.59(12) . . ?
O11 K1 O1 65.37(12) . . ?
O12 K1 O1 78.60(11) . . ?
O7 K1 O1 66.28(11) . . ?
O10 K1 O1 143.56(13) . . ?
O8 K1 O1 67.31(11) . . ?
O11 K1 O9 131.12(13) . . ?
O12 K1 O9 95.30(11) . . ?
O7 K1 O9 115.12(11) . . ?
O10 K1 O9 58.99(12) . . ?
O8 K1 O9 92.34(12) . . ?
O1 K1 O9 156.12(13) . . ?
O11 K1 N35 61.20(12) . . ?
O12 K1 N35 120.40(12) . . ?
O7 K1 N35 61.08(13) . . ?
O10 K1 N35 60.14(12) . . ?
O8 K1 N35 120.24(13) . . ?
O1 K1 N35 83.49(13) . . ?
O9 K1 N35 118.79(13) . . ?
O11 K1 N70 119.57(12) . . ?
O12 K1 N70 60.24(12) . . ?
O7 K1 N70 119.22(13) . . ?
O10 K1 N70 118.50(12) . . ?
O8 K1 N70 60.26(13) . . ?
O1 K1 N70 97.86(13) . . ?
O9 K1 N70 59.84(12) . . ?
N35 K1 N70 178.63(13) . . ?
C1 O1 K1 155.6(4) . . ?
C54 O7 C55 110.9(4) . . ?
C54 O7 K1 111.2(3) . . ?
C55 O7 K1 116.2(3) . . ?
C57 O8 C56 112.3(4) . . ?
C57 O8 K1 117.0(3) . . ?
C56 O8 K1 113.2(4) . . ?
C61 O9 C60 111.6(4) . . ?
C61 O9 K1 113.2(3) . . ?
C60 O9 K1 112.1(3) . . ?
C62 O10 C63 111.7(4) . . ?
C62 O10 K1 115.9(4) . . ?
C63 O10 K1 116.2(3) . . ?
C67 O11 C66 113.2(5) . . ?
C67 O11 K1 115.1(3) . . ?
C66 O11 K1 116.6(3) . . ?
C69 O12 C68 111.9(5) . . ?
C69 O12 K1 113.0(3) . . ?
C68 O12 K1 115.3(3) . . ?
C23 N1 C24 118.1(4) . . ?
C23 N1 Re1 105.3(3) . . ?
C24 N1 Re1 136.2(3) . . ?
C52 N2 C25 118.8(4) . . ?
C52 N2 Re2 107.5(3) . . ?
C25 N2 Re2 133.6(4) . . ?
C64 N35 C65 110.4(5) . . ?
C64 N35 C53 108.9(4) . . ?
C65 N35 C53 109.5(5) . . ?
C64 N35 K1 110.1(3) . . ?
C65 N35 K1 107.7(3) . . ?
C53 N35 K1 110.1(4) . . ?
C70 N70 C58 110.4(5) . . ?
C70 N70 C59 109.4(5) . . ?
C58 N70 C59 110.2(5) . . ?
C70 N70 K1 109.4(3) . . ?
C58 N70 K1 107.6(3) . . ?
C59 N70 K1 109.9(4) . . ?
O1 C1 Re1 176.2(5) . . ?
O2 C2 Re1 174.3(5) . . ?
O3 C3 Re1 177.5(5) . . ?
C17 C4 C11 115.8(4) . . ?
C17 C4 C5 117.0(5) . . ?
C11 C4 C5 108.0(4) . . ?
C17 C4 Re1 74.3(3) . . ?
C11 C4 Re1 117.8(4) . . ?
C5 C4 Re1 121.0(3) . . ?
C10 C5 C6 116.8(5) . . ?
C10 C5 C4 123.2(5) . . ?
C6 C5 C4 119.5(5) . . ?
C7 C6 C5 121.4(6) . . ?
C8 C7 C6 121.3(6) . . ?
C9 C8 C7 118.0(6) . . ?
C8 C9 C10 121.7(6) . . ?
C5 C10 C9 120.8(6) . . ?
C12 C11 C16 118.4(6) . . ?
C12 C11 C4 121.3(5) . . ?
C16 C11 C4 120.1(5) . . ?
C11 C12 C13 121.3(6) . . ?
C14 C13 C12 120.4(7) . . ?
C13 C14 C15 119.1(6) . . ?
C14 C15 C16 121.8(6) . . ?
C11 C16 C15 119.0(6) . . ?
C22 C17 C18 116.6(4) . . ?
C22 C17 C4 121.6(5) . . ?
C18 C17 C4 121.3(5) . . ?
C22 C17 Re1 79.2(3) . . ?
C18 C17 Re1 118.3(4) . . ?
C4 C17 Re1 68.2(3) . . ?
C19 C18 C17 121.7(5) . . ?
C18 C19 C20 121.4(6) . . ?
C21 C20 C19 118.7(5) . . ?
C20 C21 C22 122.7(5) . . ?
C21 C22 C17 118.8(5) . . ?
C21 C22 C23 119.8(5) . . ?
C17 C22 C23 121.0(4) . . ?
C21 C22 Re1 124.9(4) . . ?
C17 C22 Re1 66.7(3) . . ?
C23 C22 Re1 85.4(3) . . ?
C52 C23 N1 121.3(5) . . ?
C52 C23 C22 129.1(5) . . ?
N1 C23 C22 109.6(4) . . ?
N1 C24 C29 121.0(5) . . ?
N1 C24 C25 120.4(5) . . ?
C29 C24 C25 118.5(5) . . ?
N2 C25 C26 122.6(5) . . ?
N2 C25 C24 118.7(5) . . ?
C26 C25 C24 118.6(5) . . ?
C27 C26 C25 120.8(5) . . ?
C28 C27 C26 121.0(6) . . ?
C27 C28 C29 119.6(5) . . ?
C28 C29 C24 121.1(5) . . ?
O4 C30 Re2 176.6(5) . . ?
O5 C31 Re2 178.3(5) . . ?
O6 C32 Re2 178.6(5) . . ?
C46 C33 C34 116.2(4) . . ?
C46 C33 C40 118.1(4) . . ?
C34 C33 C40 106.7(4) . . ?
C46 C33 Re2 76.3(3) . . ?
C34 C33 Re2 118.2(3) . . ?
C40 C33 Re2 119.5(3) . . ?
C39 C34 C35 116.6(5) . . ?
C39 C34 C33 123.0(5) . . ?
C35 C34 C33 120.3(5) . . ?
C36 C35 C34 122.2(5) . . ?
C35 C36 C37 120.0(6) . . ?
C36 C37 C38 117.9(6) . . ?
C39 C38 C37 121.5(6) . . ?
C38 C39 C34 121.8(6) . . ?
C41 C40 C45 118.3(5) . . ?
C41 C40 C33 121.9(5) . . ?
C45 C40 C33 119.4(5) . . ?
C40 C41 C42 121.7(6) . . ?
C43 C42 C41 120.1(6) . . ?
C44 C43 C42 118.9(6) . . ?
C43 C44 C45 121.6(6) . . ?
C44 C45 C40 119.4(6) . . ?
C47 C46 C51 114.7(5) . . ?
C47 C46 C33 122.3(5) . . ?
C51 C46 C33 122.7(4) . . ?
C47 C46 Re2 117.7(3) . . ?
C51 C46 Re2 83.2(3) . . ?
C33 C46 Re2 66.4(3) . . ?
C48 C47 C46 123.3(5) . . ?
C47 C48 C49 120.6(5) . . ?
C50 C49 C48 119.4(6) . . ?
C49 C50 C51 121.9(5) . . ?
C50 C51 C46 119.9(5) . . ?
C50 C51 C52 120.1(5) . . ?
C46 C51 C52 119.7(5) . . ?
C23 C52 N2 121.4(5) . . ?
C23 C52 C51 127.1(5) . . ?
N2 C52 C51 111.5(5) . . ?
N35 C53 C54 113.9(5) . . ?
O7 C54 C53 109.4(5) . . ?
O7 C55 C56 108.7(5) . . ?
O8 C56 C55 109.1(4) . . ?
O8 C57 C58 109.9(5) . . ?
N70 C58 C57 114.8(5) . . ?
N70 C59 C60 112.7(5) . . ?
O9 C60 C59 109.2(5) . . ?
O9 C61 C62 108.7(5) . . ?
O10 C62 C61 108.7(5) . . ?
O10 C63 C64 108.4(5) . . ?
N35 C64 C63 113.0(5) . . ?
N35 C65 C66 114.3(5) . . ?
O11 C66 C65 109.8(5) . . ?
O11 C67 C68 108.6(5) . . ?
O12 C68 C67 109.7(5) . . ?
O12 C69 C70 109.6(5) . . ?
N70 C70 C69 114.2(5) . . ?

loop_
_geom_bond_atom_site_label_1
_geom_bond_atom_site_label_2
_geom_bond_distance
_geom_bond_site_symmetry_2
_geom_bond_publ_flag
Re1 C1 1.892(5) . ?
Re1 C3 1.919(7) . ?
Re1 C2 1.953(6) . ?
Re1 N1 2.143(4) . ?
Re1 C4 2.280(5) . ?
Re1 C17 2.363(5) . ?
Re1 C22 2.528(5) . ?
Re2 C30 1.874(8) . ?
Re2 C31 1.921(6) . ?
Re2 C32 1.952(6) . ?
Re2 N2 2.153(4) . ?
Re2 C33 2.256(5) . ?
Re2 C46 2.392(5) . ?
K1 O11 2.829(4) . ?
K1 O12 2.836(4) . ?
K1 O7 2.847(4) . ?
K1 O10 2.856(4) . ?
K1 O8 2.867(4) . ?
K1 O1 2.900(4) . ?
K1 O9 2.903(4) . ?
K1 N35 2.992(5) . ?
K1 N70 3.049(5) . ?
O1 C1 1.157(6) . ?
O2 C2 1.155(7) . ?
O3 C3 1.161(7) . ?
O4 C30 1.176(8) . ?
O5 C31 1.160(6) . ?
O6 C32 1.151(7) . ?
O7 C54 1.422(7) . ?
O7 C55 1.424(7) . ?
O8 C57 1.424(7) . ?
O8 C56 1.433(7) . ?
O9 C61 1.423(7) . ?
O9 C60 1.425(7) . ?
O10 C62 1.412(7) . ?
O10 C63 1.413(7) . ?
O11 C67 1.410(7) . ?
O11 C66 1.424(8) . ?
O12 C69 1.416(8) . ?
O12 C68 1.420(7) . ?
N1 C23 1.373(6) . ?
N1 C24 1.375(7) . ?
N2 C52 1.368(7) . ?
N2 C25 1.381(6) . ?
N35 C64 1.469(7) . ?
N35 C65 1.470(6) . ?
N35 C53 1.474(7) . ?
N70 C70 1.449(7) . ?
N70 C58 1.471(8) . ?
N70 C59 1.472(7) . ?
C4 C17 1.494(6) . ?
C4 C11 1.512(8) . ?
C4 C5 1.531(7) . ?
C5 C10 1.386(8) . ?
C5 C6 1.389(8) . ?
C6 C7 1.380(8) . ?
C7 C8 1.371(9) . ?
C8 C9 1.360(10) . ?
C9 C10 1.390(8) . ?
C11 C12 1.388(8) . ?
C11 C16 1.404(8) . ?
C12 C13 1.393(9) . ?
C13 C14 1.371(10) . ?
C14 C15 1.374(10) . ?
C15 C16 1.404(9) . ?
C17 C22 1.442(7) . ?
C17 C18 1.442(8) . ?
C18 C19 1.367(7) . ?
C19 C20 1.404(8) . ?
C20 C21 1.368(8) . ?
C21 C22 1.422(7) . ?
C22 C23 1.496(8) . ?
C23 C52 1.364(7) . ?
C24 C29 1.405(7) . ?
C24 C25 1.428(7) . ?
C25 C26 1.402(8) . ?
C26 C27 1.387(7) . ?
C27 C28 1.368(8) . ?
C28 C29 1.398(8) . ?
C33 C46 1.491(8) . ?
C33 C34 1.512(7) . ?
C33 C40 1.535(7) . ?
C34 C39 1.392(8) . ?
C34 C35 1.398(7) . ?
C35 C36 1.388(8) . ?
C36 C37 1.389(9) . ?
C37 C38 1.397(9) . ?
C38 C39 1.363(8) . ?
C40 C41 1.379(8) . ?
C40 C45 1.407(7) . ?
C41 C42 1.391(8) . ?
C42 C43 1.389(9) . ?
C43 C44 1.371(10) . ?
C44 C45 1.402(8) . ?
C46 C47 1.436(7) . ?
C46 C51 1.458(7) . ?
C47 C48 1.361(8) . ?
C48 C49 1.396(8) . ?
C49 C50 1.372(7) . ?
C50 C51 1.406(8) . ?
C51 C52 1.495(7) . ?
C53 C54 1.514(8) . ?
C55 C56 1.502(8) . ?
C57 C58 1.488(8) . ?
C59 C60 1.502(9) . ?
C61 C62 1.504(9) . ?
C63 C64 1.518(7) . ?
C65 C66 1.497(9) . ?
C67 C68 1.501(9) . ?
C69 C70 1.510(8) . ?
